data_9000741
loop_
_publ_author_name
'Grey, I. E.'
'Gatehouse, B. M.'

_publ_section_title
;
 The crystal structure of nigerite-24R
;
_journal_name_full 'American Mineralogist'
_journal_page_first 1255
_journal_page_last 1264
_journal_volume 64
_journal_year 1979
_chemical_compound_source 'Mt Garnet, northern Queensland, Australia'
_chemical_formula_sum 'Al7.45 Fe1.4 H O16 Sn Zn0.7'
_chemical_name_mineral Ferronigerite-6N6S
_space_group_IT_number 166
_symmetry_space_group_name_Hall '-P 3* 2'
_symmetry_space_group_name_H-M 'R -3 m :R'
_cell_angle_alpha 17.508
_cell_angle_beta 17.508
_cell_angle_gamma 17.508
_cell_length_a 18.826
_cell_length_b 18.826
_cell_length_c 18.826
_cell_formula_units_Z 2
_cell_volume 527.034
_database_code_amcsd 0000754
_exptl_crystal_density_diffrn 4.415
_cod_original_sg_symbol_H-M 'R -3 m'
_cod_original_formula_sum 'Al7.45 Sn Fe1.4 Zn.7 O16 H'
_cod_database_code 9000741

loop_
_space_group_symop_operation_xyz
x,y,z
-x,-z,-y
-z,-x,-y
y,x,z
y,z,x
-z,-y,-x
-x,-y,-z
x,z,y
z,x,y
-y,-x,-z
-y,-z,-x
z,y,x

loop_
_atom_site_label
_atom_site_fract_x
_atom_site_fract_y
_atom_site_fract_z
_atom_site_occupancy
_atom_site_U_iso_or_equiv
Al(1) 0.50000 0.00000 0.50000 0.70000 0.00304
Sn(2) 0.28684 0.28684 0.28684 1.00000 0.00393
Al(3) 0.03070 0.03070 0.03070 0.60000 0.00659
Fe(3) 0.03070 0.03070 0.03070 0.40000 0.00659
Al(4) 0.75013 0.75013 0.25328 1.00000 0.00443
Al(5) 0.12488 0.12488 0.12488 1.00000 0.00279
Fe(6) 0.53153 0.53153 0.53153 0.50000 0.00494
Zn(6) 0.53153 0.53153 0.53153 0.40000 0.00494
Al(6) 0.53153 0.53153 0.53153 0.10000 0.00494
Fe(7) 0.22047 0.22047 0.22047 0.50000 0.00836
Zn(7) 0.22047 0.22047 0.22047 0.30000 0.00836
Al(7) 0.22047 0.22047 0.22047 0.20000 0.00836
Al(8) 0.00000 0.00000 0.50000 1.00000 0.00418
O(1) 0.15580 0.15580 0.62570 1.00000 0.01191
O-H(2) 0.35040 0.35040 0.35040 1.00000 0.01153
O(3) 0.44200 0.44200 0.92130 1.00000 0.01241
O(4) 0.06440 0.06440 0.06440 1.00000 0.01115
O(5) 0.04390 0.04390 0.60260 1.00000 0.01039
O(6) 0.56660 0.56660 0.56660 1.00000 0.00329
O(7) 0.70560 0.70560 0.14670 1.00000 0.01229
O(8) 0.18440 0.18440 0.18440 1.00000 0.00912

loop_
_cod_related_entry_id
_cod_related_entry_database
_cod_related_entry_code
1 AMCSD 0000754
